data_1523614
loop_
_publ_author_name
'Verma, Akhilesh K.'
'Danodia, Abhinandan K.'
'Saunthwal, Rakesh K.'
'Patel, Monika'
'Choudhary, Deepak'

_publ_section_title
;
 Palladium-Catalyzed Triple Successive C-H Functionalization: Direct
 Synthesis of Functionalized Carbazoles from Indoles.
;
_journal_issue 15
_journal_name_full 'Organic letters'
_journal_page_first 3658
_journal_page_last 3661
_journal_paper_doi 10.1021/acs.orglett.5b01476
_journal_volume 17
_journal_year 2015
_chemical_formula_moiety 'C16 H13 N O4'
_chemical_formula_sum 'C16 H13 N O4'
_chemical_formula_weight 283.27
_chemical_name_systematic
; 
 ? 
;
_space_group_IT_number 15
_symmetry_cell_setting monoclinic
_symmetry_space_group_name_Hall '-C 2yc'
_symmetry_space_group_name_H-M 'C 1 2/c 1'
_atom_sites_solution_hydrogens geom
_atom_sites_solution_primary direct
_atom_sites_solution_secondary difmap
_audit_creation_method SHELXL-97
_cell_angle_alpha 90.00
_cell_angle_beta 131.954(3)
_cell_angle_gamma 90.00
_cell_formula_units_Z 8
_cell_length_a 24.4884(13)
_cell_length_b 7.9625(4)
_cell_length_c 18.5286(11)
_cell_measurement_reflns_used 2185
_cell_measurement_temperature 298(2)
_cell_measurement_theta_max 25.0
_cell_measurement_theta_min 3.4
_cell_volume 2686.8(3)
_computing_structure_refinement 'SHELXL-97 (Sheldrick, 1997)'
_computing_structure_solution 'SHELXS-97 (Sheldrick, 1990)'
_diffrn_ambient_temperature 298(2)
_diffrn_measured_fraction_theta_full 0.998
_diffrn_measured_fraction_theta_max 0.998
_diffrn_measurement_device_type 'Xcalibur Sapphire3'
_diffrn_measurement_method '\w scans'
_diffrn_radiation_monochromator graphite
_diffrn_radiation_source 'fine-focus sealed tube'
_diffrn_radiation_type MoK\a
_diffrn_radiation_wavelength 0.71073
_diffrn_reflns_av_R_equivalents 0.0210
_diffrn_reflns_av_sigmaI/netI 0.0137
_diffrn_reflns_limit_h_max 28
_diffrn_reflns_limit_h_min -28
_diffrn_reflns_limit_k_max 9
_diffrn_reflns_limit_k_min -9
_diffrn_reflns_limit_l_max 22
_diffrn_reflns_limit_l_min -22
_diffrn_reflns_number 16701
_diffrn_reflns_theta_full 25.00
_diffrn_reflns_theta_max 25.00
_diffrn_reflns_theta_min 3.33
_exptl_absorpt_coefficient_mu 0.102
_exptl_absorpt_correction_T_max 0.9879
_exptl_absorpt_correction_T_min 0.9780
_exptl_absorpt_correction_type multi-scan
_exptl_absorpt_process_details sadabs
_exptl_crystal_colour colourless
_exptl_crystal_density_diffrn 1.401
_exptl_crystal_density_method 'not measured'
_exptl_crystal_description block
_exptl_crystal_F_000 1184
_exptl_crystal_size_max 0.22
_exptl_crystal_size_mid 0.16
_exptl_crystal_size_min 0.12
_refine_diff_density_max 0.154
_refine_diff_density_min -0.146
_refine_diff_density_rms 0.030
_refine_ls_extinction_method none
_refine_ls_goodness_of_fit_ref 1.108
_refine_ls_hydrogen_treatment constr
_refine_ls_matrix_type full
_refine_ls_number_parameters 192
_refine_ls_number_reflns 2357
_refine_ls_number_restraints 0
_refine_ls_restrained_S_all 1.108
_refine_ls_R_factor_all 0.0460
_refine_ls_R_factor_gt 0.0425
_refine_ls_shift/su_max 0.000
_refine_ls_shift/su_mean 0.000
_refine_ls_structure_factor_coef Fsqd
_refine_ls_weighting_details 'calc w=1/[\s^2^(Fo^2^)+(0.0458P)^2^+1.6211P] where P=(Fo^2^+2Fc^2^)/3'
_refine_ls_weighting_scheme calc
_refine_ls_wR_factor_gt 0.1039
_refine_ls_wR_factor_ref 0.1062
_reflns_number_gt 2185
_reflns_number_total 2357
_reflns_threshold_expression >2sigma(I)
_cod_data_source_file ol5b01476_si_002.cif
_cod_data_source_block shelxl
_cod_depositor_comments 'Adding full bibliography for 1523614.cif.'
_cod_original_sg_symbol_H-M 'C 2/c'
_cod_database_code 1523614

loop_
_symmetry_equiv_pos_as_xyz
'x, y, z'
'-x, y, -z+1/2'
'x+1/2, y+1/2, z'
'-x+1/2, y+1/2, -z+1/2'
'-x, -y, -z'
'x, -y, z-1/2'
'-x+1/2, -y+1/2, -z'
'x+1/2, -y+1/2, z-1/2'

loop_
_atom_site_label
_atom_site_type_symbol
_atom_site_fract_x
_atom_site_fract_y
_atom_site_fract_z
_atom_site_U_iso_or_equiv
_atom_site_adp_type
_atom_site_occupancy
_atom_site_symmetry_multiplicity
_atom_site_calc_flag
_atom_site_refinement_flags
C1 C 0.11000(12) -0.0566(3) 0.33299(15) 0.0705(6) Uani 1 1 d .
H1A H 0.1507 -0.1139 0.3470 0.106 Uiso 1 1 calc R
H1B H 0.0838 -0.1329 0.3406 0.106 Uiso 1 1 calc R
H1C H 0.1278 0.0361 0.3768 0.106 Uiso 1 1 calc R
C2 C 0.08923(9) 0.1183(2) 0.21378(12) 0.0430(4) Uani 1 1 d .
C3 C 0.03772(8) 0.1689(2) 0.11098(11) 0.0380(4) Uani 1 1 d .
C4 C 0.06224(8) 0.26548(19) 0.07396(11) 0.0363(4) Uani 1 1 d .
C5 C 0.12917(9) 0.4081(2) 0.05210(12) 0.0406(4) Uani 1 1 d .
C6 C 0.18582(10) 0.4896(2) 0.06650(14) 0.0499(4) Uani 1 1 d .
H6 H 0.2328 0.4953 0.1276 0.060 Uiso 1 1 calc R
C7 C 0.16965(11) 0.5617(3) -0.01322(15) 0.0563(5) Uani 1 1 d .
H7 H 0.2065 0.6176 -0.0057 0.068 Uiso 1 1 calc R
C8 C 0.09974(11) 0.5533(2) -0.10487(15) 0.0558(5) Uani 1 1 d .
H8 H 0.0908 0.6027 -0.1574 0.067 Uiso 1 1 calc R
C9 C 0.04337(10) 0.4725(2) -0.11881(13) 0.0483(4) Uani 1 1 d .
H9 H -0.0034 0.4674 -0.1802 0.058 Uiso 1 1 calc R
C10 C 0.05782(8) 0.3989(2) -0.03951(11) 0.0382(4) Uani 1 1 d .
C11 C 0.01412(8) 0.30861(19) -0.02569(11) 0.0361(4) Uani 1 1 d .
C12 C -0.05905(8) 0.26193(19) -0.08703(11) 0.0384(4) Uani 1 1 d .
H12 H -0.0912 0.2927 -0.1521 0.046 Uiso 1 1 calc R
C13 C -0.08411(8) 0.16854(19) -0.05052(11) 0.0381(4) Uani 1 1 d .
C14 C -0.03548(8) 0.1215(2) 0.04709(11) 0.0387(4) Uani 1 1 d .
H14 H -0.0527 0.0565 0.0699 0.046 Uiso 1 1 calc R
C15 C -0.16214(9) 0.1175(2) -0.11681(12) 0.0423(4) Uani 1 1 d .
C16 C -0.25122(10) -0.0379(3) -0.13147(15) 0.0610(5) Uani 1 1 d .
H16A H -0.2842 0.0553 -0.1552 0.091 Uiso 1 1 calc R
H16B H -0.2549 -0.1097 -0.0932 0.091 Uiso 1 1 calc R
H16C H -0.2640 -0.1001 -0.1853 0.091 Uiso 1 1 calc R
N1 N 0.13032(7) 0.32758(18) 0.11941(10) 0.0430(3) Uani 1 1 d .
H1 H 0.1681 0.3183 0.1803 0.052 Uiso 1 1 calc R
O1 O -0.17722(6) 0.02323(16) -0.07255(9) 0.0514(3) Uani 1 1 d .
O2 O -0.20739(6) 0.15490(19) -0.20149(9) 0.0600(4) Uani 1 1 d .
O3 O 0.06148(7) 0.00479(17) 0.23469(9) 0.0568(4) Uani 1 1 d .
O4 O 0.15092(7) 0.17174(19) 0.27396(9) 0.0662(4) Uani 1 1 d .

loop_
_atom_site_aniso_label
_atom_site_aniso_U_11
_atom_site_aniso_U_22
_atom_site_aniso_U_33
_atom_site_aniso_U_23
_atom_site_aniso_U_13
_atom_site_aniso_U_12
C1 0.0611(13) 0.0927(16) 0.0547(12) 0.0236(11) 0.0375(11) 0.0113(12)
C2 0.0366(9) 0.0498(10) 0.0426(9) 0.0021(8) 0.0265(8) 0.0070(7)
C3 0.0343(8) 0.0403(9) 0.0368(8) -0.0005(7) 0.0227(7) 0.0063(7)
C4 0.0316(8) 0.0373(8) 0.0370(8) -0.0034(7) 0.0217(7) 0.0045(6)
C5 0.0364(8) 0.0437(9) 0.0425(9) -0.0035(7) 0.0267(8) 0.0029(7)
C6 0.0381(9) 0.0597(11) 0.0530(10) -0.0064(9) 0.0309(9) -0.0025(8)
C7 0.0556(11) 0.0603(12) 0.0678(13) -0.0094(10) 0.0474(11) -0.0104(9)
C8 0.0673(13) 0.0576(11) 0.0575(11) -0.0019(9) 0.0479(11) -0.0066(10)
C9 0.0490(10) 0.0504(10) 0.0414(9) -0.0031(8) 0.0286(9) -0.0010(8)
C10 0.0381(8) 0.0364(8) 0.0419(9) -0.0050(7) 0.0275(8) 0.0011(7)
C11 0.0343(8) 0.0346(8) 0.0356(8) -0.0043(6) 0.0217(7) 0.0035(6)
C12 0.0367(8) 0.0380(8) 0.0327(8) -0.0033(7) 0.0199(7) 0.0032(7)
C13 0.0356(8) 0.0370(8) 0.0378(8) -0.0047(7) 0.0229(7) 0.0011(7)
C14 0.0376(8) 0.0386(8) 0.0416(9) -0.0031(7) 0.0271(8) 0.0021(7)
C15 0.0376(9) 0.0443(9) 0.0394(9) -0.0071(7) 0.0233(8) -0.0018(7)
C16 0.0430(10) 0.0684(13) 0.0648(12) -0.0077(10) 0.0332(10) -0.0129(9)
N1 0.0287(7) 0.0562(9) 0.0362(7) 0.0011(6) 0.0184(6) 0.0024(6)
O1 0.0398(7) 0.0584(8) 0.0471(7) -0.0032(6) 0.0253(6) -0.0095(6)
O2 0.0371(7) 0.0850(10) 0.0374(7) -0.0011(6) 0.0163(6) -0.0091(6)
O3 0.0478(7) 0.0741(9) 0.0437(7) 0.0091(6) 0.0287(6) -0.0014(6)
O4 0.0374(7) 0.0884(11) 0.0457(7) 0.0139(7) 0.0166(6) -0.0031(7)

loop_
_atom_type_symbol
_atom_type_description
_atom_type_scat_dispersion_real
_atom_type_scat_dispersion_imag
_atom_type_scat_source
C C 0.0033 0.0016 'International Tables Vol C Tables 4.2.6.8 and 6.1.1.4'
H H 0.0000 0.0000 'International Tables Vol C Tables 4.2.6.8 and 6.1.1.4'
N N 0.0061 0.0033 'International Tables Vol C Tables 4.2.6.8 and 6.1.1.4'
O O 0.0106 0.0060 'International Tables Vol C Tables 4.2.6.8 and 6.1.1.4'

loop_
_geom_angle_atom_site_label_1
_geom_angle_atom_site_label_2
_geom_angle_atom_site_label_3
_geom_angle
O3 C1 H1A 109.5
O3 C1 H1B 109.5
H1A C1 H1B 109.5
O3 C1 H1C 109.5
H1A C1 H1C 109.5
H1B C1 H1C 109.5
O4 C2 O3 122.47(15)
O4 C2 C3 124.05(16)
O3 C2 C3 113.48(14)
C14 C3 C4 117.58(14)
C14 C3 C2 122.07(15)
C4 C3 C2 120.33(14)
N1 C4 C3 130.00(14)
N1 C4 C11 108.99(14)
C3 C4 C11 120.97(14)
N1 C5 C6 128.87(16)
N1 C5 C10 108.89(14)
C6 C5 C10 122.23(16)
C7 C6 C5 117.17(17)
C7 C6 H6 121.4
C5 C6 H6 121.4
C6 C7 C8 121.88(17)
C6 C7 H7 119.1
C8 C7 H7 119.1
C9 C8 C7 120.74(18)
C9 C8 H8 119.6
C7 C8 H8 119.6
C8 C9 C10 118.83(17)
C8 C9 H9 120.6
C10 C9 H9 120.6
C9 C10 C5 119.15(15)
C9 C10 C11 134.48(15)
C5 C10 C11 106.37(14)
C12 C11 C4 119.80(15)
C12 C11 C10 133.82(14)
C4 C11 C10 106.38(13)
C11 C12 C13 119.53(14)
C11 C12 H12 120.2
C13 C12 H12 120.2
C12 C13 C14 120.05(14)
C12 C13 C15 119.16(14)
C14 C13 C15 120.78(15)
C3 C14 C13 121.99(15)
C3 C14 H14 119.0
C13 C14 H14 119.0
O2 C15 O1 123.23(15)
O2 C15 C13 124.48(16)
O1 C15 C13 112.29(14)
O1 C16 H16A 109.5
O1 C16 H16B 109.5
H16A C16 H16B 109.5
O1 C16 H16C 109.5
H16A C16 H16C 109.5
H16B C16 H16C 109.5
C4 N1 C5 109.35(13)
C4 N1 H1 125.3
C5 N1 H1 125.3
C15 O1 C16 116.76(14)
C2 O3 C1 116.56(14)

loop_
_geom_bond_atom_site_label_1
_geom_bond_atom_site_label_2
_geom_bond_distance
C1 O3 1.440(2)
C1 H1A 0.9600
C1 H1B 0.9600
C1 H1C 0.9600
C2 O4 1.206(2)
C2 O3 1.335(2)
C2 C3 1.473(2)
C3 C14 1.385(2)
C3 C4 1.405(2)
C4 N1 1.362(2)
C4 C11 1.416(2)
C5 N1 1.386(2)
C5 C6 1.386(2)
C5 C10 1.405(2)
C6 C7 1.373(3)
C6 H6 0.9300
C7 C8 1.390(3)
C7 H7 0.9300
C8 C9 1.382(3)
C8 H8 0.9300
C9 C10 1.390(2)
C9 H9 0.9300
C10 C11 1.447(2)
C11 C12 1.385(2)
C12 C13 1.394(2)
C12 H12 0.9300
C13 C14 1.396(2)
C13 C15 1.479(2)
C14 H14 0.9300
C15 O2 1.206(2)
C15 O1 1.333(2)
C16 O1 1.438(2)
C16 H16A 0.9600
C16 H16B 0.9600
C16 H16C 0.9600
N1 H1 0.8600

loop_
_geom_torsion_atom_site_label_1
_geom_torsion_atom_site_label_2
_geom_torsion_atom_site_label_3
_geom_torsion_atom_site_label_4
_geom_torsion
O4 C2 C3 C14 -171.40(17)
O3 C2 C3 C14 9.3(2)
O4 C2 C3 C4 9.8(3)
O3 C2 C3 C4 -169.44(14)
C14 C3 C4 N1 -179.54(15)
C2 C3 C4 N1 -0.7(2)
C14 C3 C4 C11 -1.7(2)
C2 C3 C4 C11 177.11(14)
N1 C5 C6 C7 -179.17(16)
C10 C5 C6 C7 -0.3(3)
C5 C6 C7 C8 -0.3(3)
C6 C7 C8 C9 0.5(3)
C7 C8 C9 C10 -0.2(3)
C8 C9 C10 C5 -0.3(2)
C8 C9 C10 C11 178.82(17)
N1 C5 C10 C9 179.65(14)
C6 C5 C10 C9 0.6(2)
N1 C5 C10 C11 0.31(17)
C6 C5 C10 C11 -178.77(15)
N1 C4 C11 C12 -178.72(13)
C3 C4 C11 C12 3.0(2)
N1 C4 C11 C10 1.40(17)
C3 C4 C11 C10 -176.85(13)
C9 C10 C11 C12 -0.1(3)
C5 C10 C11 C12 179.11(16)
C9 C10 C11 C4 179.78(17)
C5 C10 C11 C4 -1.03(16)
C4 C11 C12 C13 -1.9(2)
C10 C11 C12 C13 177.96(15)
C11 C12 C13 C14 -0.5(2)
C11 C12 C13 C15 -179.27(14)
C4 C3 C14 C13 -0.7(2)
C2 C3 C14 C13 -179.51(14)
C12 C13 C14 C3 1.8(2)
C15 C13 C14 C3 -179.40(14)
C12 C13 C15 O2 -2.1(3)
C14 C13 C15 O2 179.13(16)
C12 C13 C15 O1 177.38(14)
C14 C13 C15 O1 -1.4(2)
C3 C4 N1 C5 176.80(15)
C11 C4 N1 C5 -1.24(17)
C6 C5 N1 C4 179.57(16)
C10 C5 N1 C4 0.57(18)
O2 C15 O1 C16 1.5(2)
C13 C15 O1 C16 -177.99(14)
O4 C2 O3 C1 -2.2(3)
C3 C2 O3 C1 177.12(16)
